data_2226780
loop_
_publ_author_name
'Ahmad Tajidi, Nur Syamimi'
'Abdullah, Norbani'
'Arifin, Zainudin'
'Tan, Kong Wai'
'Ng, Seik Weng'

_publ_section_title
;
 Diaqua(1,4,8,11-tetraazacyclotetradecane-\k^4^<i>N</i>^1^,<i>N</i>^4^,<i>N</i>^8^,<i>N</i>^11^)copper(II)
 bis(2,3,4,5,6-pentafluorobenzoate) dihydrate
;
_journal_coeditor_code BT5287
_journal_issue 8
_journal_name_full 'Acta Crystallographica Section E'
_journal_page_first m889
_journal_paper_doi 10.1107/S1600536810025705
_journal_volume 66
_journal_year 2010
_chemical_formula_iupac '[Cu (C10 H24 N4) (H2 O)2] (C7 F5 O2)2, 2H2 O'
_chemical_formula_moiety 'C10 H28 Cu N4 O2 2+, 2(C7 F5 O2 -), 2(H2 O)'
_chemical_formula_sum 'C24 H32 Cu F10 N4 O8'
_chemical_formula_weight 758.08
_chemical_name_systematic
;
Diaqua(1,4,8,11-tetraazacyclotetradecane-
\k^4^<i>N</i>^1^,<i>N</i>^4^,<i>N</i>^8^,<i>N</i>^11^)copper(II)
bis(2,3,4,5,6-pentafluorobenzoate) dihydrate
;
_space_group_IT_number 2
_symmetry_cell_setting triclinic
_symmetry_space_group_name_Hall '-P 1'
_symmetry_space_group_name_H-M 'P -1'
_atom_sites_solution_hydrogens geom
_atom_sites_solution_primary direct
_atom_sites_solution_secondary difmap
_audit_creation_method SHELXL-97
_cell_angle_alpha 79.3780(10)
_cell_angle_beta 75.4080(10)
_cell_angle_gamma 80.6060(10)
_cell_formula_units_Z 1
_cell_length_a 7.1976(6)
_cell_length_b 8.7632(7)
_cell_length_c 12.1574(10)
_cell_measurement_reflns_used 3327
_cell_measurement_temperature 100(2)
_cell_measurement_theta_max 28.3
_cell_measurement_theta_min 2.4
_cell_volume 723.85(10)
_computing_cell_refinement 'SAINT (Bruker, 2009)'
_computing_data_collection 'APEX2 (Bruker, 2009)'
_computing_data_reduction 'SAINT (Bruker, 2009)'
_computing_molecular_graphics 'X-SEED (Barbour, 2001)'
_computing_publication_material 'publCIF (Westrip, 2010)'
_computing_structure_refinement 'SHELXL97 (Sheldrick, 2008)'
_computing_structure_solution 'SHELXS97 (Sheldrick, 2008)'
_diffrn_ambient_temperature 100(2)
_diffrn_measured_fraction_theta_full 0.994
_diffrn_measured_fraction_theta_max 0.994
_diffrn_measurement_device_type 'Bruker SMART APEX diffractometer'
_diffrn_measurement_method '\w scans'
_diffrn_radiation_monochromator graphite
_diffrn_radiation_source 'fine-focus sealed tube'
_diffrn_radiation_type MoK\a
_diffrn_radiation_wavelength 0.71073
_diffrn_reflns_av_R_equivalents 0.0256
_diffrn_reflns_av_sigmaI/netI 0.0367
_diffrn_reflns_limit_h_max 9
_diffrn_reflns_limit_h_min -9
_diffrn_reflns_limit_k_max 11
_diffrn_reflns_limit_k_min -11
_diffrn_reflns_limit_l_max 15
_diffrn_reflns_limit_l_min -15
_diffrn_reflns_number 6996
_diffrn_reflns_theta_full 27.50
_diffrn_reflns_theta_max 27.50
_diffrn_reflns_theta_min 1.75
_diffrn_standards_decay_% 0
_diffrn_standards_interval_count 0
_diffrn_standards_interval_time 0
_diffrn_standards_number 0
_exptl_absorpt_coefficient_mu 0.874
_exptl_absorpt_correction_T_max 0.9576
_exptl_absorpt_correction_T_min 0.7495
_exptl_absorpt_correction_type multi-scan
_exptl_absorpt_process_details '(SADABS; Sheldrick, 1996)'
_exptl_crystal_colour Purple
_exptl_crystal_density_diffrn 1.739
_exptl_crystal_density_method 'not measured'
_exptl_crystal_description Plate
_exptl_crystal_F_000 387
_exptl_crystal_size_max 0.35
_exptl_crystal_size_mid 0.15
_exptl_crystal_size_min 0.05
_refine_diff_density_max 0.494
_refine_diff_density_min -0.753
_refine_ls_extinction_method none
_refine_ls_goodness_of_fit_ref 1.057
_refine_ls_hydrogen_treatment mixed
_refine_ls_matrix_type full
_refine_ls_number_parameters 238
_refine_ls_number_reflns 3306
_refine_ls_number_restraints 6
_refine_ls_restrained_S_all 1.056
_refine_ls_R_factor_all 0.0413
_refine_ls_R_factor_gt 0.0373
_refine_ls_shift/su_max 0.000
_refine_ls_shift/su_mean 0.000
_refine_ls_structure_factor_coef Fsqd
_refine_ls_weighting_details 'calc w=1/[\s^2^(Fo^2^)+(0.0585P)^2^+0.8764P] where P=(Fo^2^+2Fc^2^)/3'
_refine_ls_weighting_scheme calc
_refine_ls_wR_factor_gt 0.1081
_refine_ls_wR_factor_ref 0.1113
_reflns_number_gt 3028
_reflns_number_total 3306
_reflns_threshold_expression I>2\s(I)
_cod_data_source_file bt5287.cif
_cod_data_source_block I
_cod_database_code 2226780
_cod_database_fobs_code 2226780

loop_
_symmetry_equiv_pos_as_xyz
'x, y, z'
'-x, -y, -z'

loop_
_atom_site_type_symbol
_atom_site_label
_atom_site_fract_x
_atom_site_fract_y
_atom_site_fract_z
_atom_site_U_iso_or_equiv
_atom_site_adp_type
_atom_site_calc_flag
_atom_site_refinement_flags
_atom_site_occupancy
_atom_site_disorder_assembly
_atom_site_disorder_group
Cu Cu1 0.5000 0.5000 0.5000 0.01239(13) Uani d S 1 . .
F F1 0.30292(19) 1.10724(17) 0.18468(12) 0.0207(3) Uani d . 1 . .
F F2 0.2995(2) 1.34413(17) 0.01066(13) 0.0238(3) Uani d . 1 . .
F F3 -0.0014(2) 1.41338(16) -0.09309(12) 0.0232(3) Uani d . 1 . .
F F4 -0.3014(2) 1.23540(18) -0.02310(13) 0.0257(3) Uani d . 1 . .
F F5 -0.29974(19) 0.99746(17) 0.14925(13) 0.0201(3) Uani d . 1 . .
O O1 0.0371(2) 0.94440(19) 0.36194(14) 0.0171(3) Uani d . 1 . .
O O2 -0.0383(3) 0.78296(19) 0.26114(14) 0.0185(4) Uani d . 1 . .
O O1W 0.1535(2) 0.4892(2) 0.59710(15) 0.0184(4) Uani d D 1 . .
H H11 0.095(4) 0.418(3) 0.641(2) 0.027(8) Uiso d D 1 . .
H H12 0.059(3) 0.558(3) 0.598(3) 0.030(9) Uiso d D 1 . .
O O2W -0.1025(2) 0.77849(19) 0.57103(14) 0.0149(3) Uani d D 1 . .
H H21 -0.057(4) 0.818(4) 0.5037(13) 0.025(8) Uiso d D 1 . .
H H22 -0.101(5) 0.843(3) 0.613(3) 0.038(10) Uiso d D 1 . .
N N1 0.4818(3) 0.3368(2) 0.40734(15) 0.0101(3) Uani d D 1 . .
H H1 0.3625(19) 0.321(3) 0.428(2) 0.018(7) Uiso d D 1 . .
N N2 0.4084(3) 0.6798(2) 0.38696(16) 0.0112(4) Uani d D 1 . .
H H2 0.2840(15) 0.687(3) 0.404(2) 0.015(7) Uiso d D 1 . .
C C1 0.4771(3) 0.6699(3) 0.26255(19) 0.0136(4) Uani d . 1 . .
H H1A 0.6192 0.6702 0.2399 0.016 Uiso calc R 1 . .
H H1B 0.4176 0.7627 0.2179 0.016 Uiso calc R 1 . .
C C2 0.4258(3) 0.5219(3) 0.23401(19) 0.0142(4) Uani d . 1 . .
H H2A 0.2861 0.5155 0.2660 0.017 Uiso calc R 1 . .
H H2B 0.4499 0.5295 0.1494 0.017 Uiso calc R 1 . .
C C3 0.5400(3) 0.3721(3) 0.28057(18) 0.0133(4) Uani d . 1 . .
H H3A 0.5188 0.2837 0.2467 0.016 Uiso calc R 1 . .
H H3B 0.6798 0.3832 0.2572 0.016 Uiso calc R 1 . .
C C4 0.5931(3) 0.1921(2) 0.45282(19) 0.0129(4) Uani d . 1 . .
H H4A 0.7335 0.1972 0.4225 0.016 Uiso calc R 1 . .
H H4B 0.5591 0.1002 0.4289 0.016 Uiso calc R 1 . .
C C5 0.5434(3) 0.1775(3) 0.58302(19) 0.0139(4) Uani d . 1 . .
H H5A 0.4041 0.1679 0.6137 0.017 Uiso calc R 1 . .
H H5B 0.6190 0.0835 0.6163 0.017 Uiso calc R 1 . .
C C6 0.0001(3) 0.9099(3) 0.27439(18) 0.0120(4) Uani d . 1 . .
C C7 0.0021(3) 1.0433(2) 0.17373(18) 0.0109(4) Uani d . 1 . .
C C8 0.1511(3) 1.1355(3) 0.13503(19) 0.0134(4) Uani d . 1 . .
C C9 0.1521(3) 1.2583(3) 0.04536(19) 0.0155(4) Uani d . 1 . .
C C10 -0.0004(4) 1.2919(3) -0.00841(19) 0.0160(5) Uani d . 1 . .
C C11 -0.1512(3) 1.2027(3) 0.0274(2) 0.0160(4) Uani d . 1 . .
C C12 -0.1483(3) 1.0797(3) 0.11656(19) 0.0133(4) Uani d . 1 . .

loop_
_atom_site_aniso_label
_atom_site_aniso_U_11
_atom_site_aniso_U_22
_atom_site_aniso_U_33
_atom_site_aniso_U_12
_atom_site_aniso_U_13
_atom_site_aniso_U_23
Cu1 0.0154(2) 0.0093(2) 0.0126(2) -0.00158(14) -0.00413(14) -0.00071(14)
F1 0.0142(6) 0.0252(8) 0.0237(7) -0.0079(6) -0.0080(6) 0.0036(6)
F2 0.0242(7) 0.0200(7) 0.0245(8) -0.0133(6) 0.0020(6) 0.0023(6)
F3 0.0431(9) 0.0114(7) 0.0126(7) -0.0011(6) -0.0065(6) 0.0031(5)
F4 0.0268(8) 0.0269(8) 0.0255(8) 0.0027(6) -0.0174(6) 0.0015(6)
F5 0.0137(6) 0.0226(7) 0.0254(7) -0.0070(5) -0.0070(5) 0.0008(6)
O1 0.0234(8) 0.0172(8) 0.0119(7) -0.0064(7) -0.0057(6) 0.0003(6)
O2 0.0269(9) 0.0103(8) 0.0185(8) -0.0056(6) -0.0049(7) -0.0001(6)
O1W 0.0117(8) 0.0138(8) 0.0253(9) -0.0024(6) -0.0008(7) 0.0039(7)
O2W 0.0165(8) 0.0135(8) 0.0143(8) -0.0046(6) -0.0025(6) -0.0002(6)
N1 0.0088(8) 0.0090(8) 0.0124(9) -0.0023(7) -0.0021(7) -0.0011(7)
N2 0.0096(8) 0.0100(8) 0.0136(9) -0.0022(7) -0.0027(7) -0.0001(7)
C1 0.0153(10) 0.0117(10) 0.0132(10) -0.0033(8) -0.0043(8) 0.0024(8)
C2 0.0164(10) 0.0154(11) 0.0112(10) -0.0042(8) -0.0042(8) 0.0000(8)
C3 0.0134(10) 0.0147(10) 0.0113(10) -0.0029(8) -0.0005(8) -0.0032(8)
C4 0.0139(10) 0.0074(9) 0.0172(11) 0.0000(8) -0.0041(8) -0.0014(8)
C5 0.0161(10) 0.0089(10) 0.0174(11) -0.0024(8) -0.0068(8) 0.0009(8)
C6 0.0097(9) 0.0120(10) 0.0121(10) 0.0006(8) -0.0009(8) -0.0002(8)
C7 0.0121(10) 0.0094(9) 0.0103(9) -0.0005(8) -0.0013(8) -0.0017(8)
C8 0.0129(10) 0.0135(10) 0.0140(10) -0.0016(8) -0.0031(8) -0.0024(8)
C9 0.0181(11) 0.0118(10) 0.0142(10) -0.0054(8) 0.0027(8) -0.0013(8)
C10 0.0266(12) 0.0089(10) 0.0093(10) 0.0007(9) -0.0017(9) 0.0005(8)
C11 0.0172(11) 0.0164(11) 0.0145(10) 0.0041(9) -0.0074(8) -0.0031(8)
C12 0.0133(10) 0.0129(10) 0.0143(10) -0.0015(8) -0.0030(8) -0.0037(8)

loop_
_atom_type_symbol
_atom_type_description
_atom_type_scat_dispersion_real
_atom_type_scat_dispersion_imag
_atom_type_scat_source
C C 0.0033 0.0016 'International Tables Vol C Tables 4.2.6.8 and 6.1.1.4'
H H 0.0000 0.0000 'International Tables Vol C Tables 4.2.6.8 and 6.1.1.4'
N N 0.0061 0.0033 'International Tables Vol C Tables 4.2.6.8 and 6.1.1.4'
O O 0.0106 0.0060 'International Tables Vol C Tables 4.2.6.8 and 6.1.1.4'
F F 0.0171 0.0103 'International Tables Vol C Tables 4.2.6.8 and 6.1.1.4'
Cu Cu 0.3201 1.2651 'International Tables Vol C Tables 4.2.6.8 and 6.1.1.4'

loop_
_geom_angle_atom_site_label_1
_geom_angle_atom_site_label_2
_geom_angle_atom_site_label_3
_geom_angle_site_symmetry_1
_geom_angle_site_symmetry_3
_geom_angle
_geom_angle_publ_flag
N1 Cu1 N1 . 2_666 180.00(9) ?
N1 Cu1 N2 . . 93.24(7) ?
N1 Cu1 N2 2_666 . 86.76(7) ?
N1 Cu1 N2 . 2_666 86.76(7) ?
N1 Cu1 N2 2_666 2_666 93.24(7) ?
N2 Cu1 N2 . 2_666 180.0 ?
N1 Cu1 O1W . . 88.91(7) ?
N1 Cu1 O1W 2_666 . 91.09(7) ?
N2 Cu1 O1W . . 86.87(6) ?
N2 Cu1 O1W 2_666 . 93.13(6) ?
Cu1 O1W H11 . . 132(2) ?
Cu1 O1W H12 . . 131(2) ?
H11 O1W H12 . . 97(3) ?
H21 O2W H22 . . 107(3) ?
C3 N1 C4 . . 111.85(17) ?
C3 N1 Cu1 . . 118.22(13) ?
C4 N1 Cu1 . . 105.50(13) ?
C3 N1 H1 . . 110(2) ?
C4 N1 H1 . . 106(2) ?
Cu1 N1 H1 . . 104(2) ?
C5 N2 C1 2_666 . 112.36(17) ?
C5 N2 Cu1 2_666 . 105.50(13) ?
C1 N2 Cu1 . . 118.01(14) ?
C5 N2 H2 2_666 . 106(2) ?
C1 N2 H2 . . 108.4(19) ?
Cu1 N2 H2 . . 105.8(19) ?
N2 C1 C2 . . 111.28(17) ?
N2 C1 H1A . . 109.4 ?
C2 C1 H1A . . 109.4 ?
N2 C1 H1B . . 109.4 ?
C2 C1 H1B . . 109.4 ?
H1A C1 H1B . . 108.0 ?
C3 C2 C1 . . 113.62(18) ?
C3 C2 H2A . . 108.8 ?
C1 C2 H2A . . 108.8 ?
C3 C2 H2B . . 108.8 ?
C1 C2 H2B . . 108.8 ?
H2A C2 H2B . . 107.7 ?
N1 C3 C2 . . 111.72(18) ?
N1 C3 H3A . . 109.3 ?
C2 C3 H3A . . 109.3 ?
N1 C3 H3B . . 109.3 ?
C2 C3 H3B . . 109.3 ?
H3A C3 H3B . . 107.9 ?
N1 C4 C5 . . 108.02(17) ?
N1 C4 H4A . . 110.1 ?
C5 C4 H4A . . 110.1 ?
N1 C4 H4B . . 110.1 ?
C5 C4 H4B . . 110.1 ?
H4A C4 H4B . . 108.4 ?
N2 C5 C4 2_666 . 107.48(17) ?
N2 C5 H5A 2_666 . 110.2 ?
C4 C5 H5A . . 110.2 ?
N2 C5 H5B 2_666 . 110.2 ?
C4 C5 H5B . . 110.2 ?
H5A C5 H5B . . 108.5 ?
O2 C6 O1 . . 127.9(2) ?
O2 C6 C7 . . 117.14(19) ?
O1 C6 C7 . . 114.94(19) ?
C8 C7 C12 . . 116.3(2) ?
C8 C7 C6 . . 122.22(19) ?
C12 C7 C6 . . 121.49(19) ?
F1 C8 C9 . . 117.3(2) ?
F1 C8 C7 . . 120.12(19) ?
C9 C8 C7 . . 122.6(2) ?
F2 C9 C10 . . 120.0(2) ?
F2 C9 C8 . . 120.5(2) ?
C10 C9 C8 . . 119.5(2) ?
F3 C10 C9 . . 119.3(2) ?
F3 C10 C11 . . 120.9(2) ?
C9 C10 C11 . . 119.7(2) ?
F4 C11 C10 . . 120.3(2) ?
F4 C11 C12 . . 120.0(2) ?
C10 C11 C12 . . 119.7(2) ?
F5 C12 C11 . . 117.48(19) ?
F5 C12 C7 . . 120.30(19) ?
C11 C12 C7 . . 122.2(2) ?

loop_
_geom_bond_atom_site_label_1
_geom_bond_atom_site_label_2
_geom_bond_site_symmetry_2
_geom_bond_distance
_geom_bond_publ_flag
Cu1 N1 . 2.0149(18) ?
Cu1 N1 2_666 2.0149(18) ?
Cu1 N2 . 2.0313(18) ?
Cu1 N2 2_666 2.0313(18) ?
Cu1 O1W . 2.4849(17) ?
F1 C8 . 1.345(3) ?
F2 C9 . 1.337(3) ?
F3 C10 . 1.338(3) ?
F4 C11 . 1.340(3) ?
F5 C12 . 1.341(3) ?
O1 C6 . 1.258(3) ?
O2 C6 . 1.236(3) ?
O1W H11 . 0.834(10) ?
O1W H12 . 0.832(10) ?
O2W H21 . 0.833(10) ?
O2W H22 . 0.830(10) ?
N1 C3 . 1.479(3) ?
N1 C4 . 1.480(3) ?
N1 H1 . 0.859(10) ?
N2 C5 2_666 1.479(3) ?
N2 C1 . 1.482(3) ?
N2 H2 . 0.861(10) ?
C1 C2 . 1.525(3) ?
C1 H1A . 0.9900 ?
C1 H1B . 0.9900 ?
C2 C3 . 1.526(3) ?
C2 H2A . 0.9900 ?
C2 H2B . 0.9900 ?
C3 H3A . 0.9900 ?
C3 H3B . 0.9900 ?
C4 C5 . 1.518(3) ?
C4 H4A . 0.9900 ?
C4 H4B . 0.9900 ?
C5 N2 2_666 1.479(3) ?
C5 H5A . 0.9900 ?
C5 H5B . 0.9900 ?
C6 C7 . 1.528(3) ?
C7 C8 . 1.383(3) ?
C7 C12 . 1.393(3) ?
C8 C9 . 1.383(3) ?
C9 C10 . 1.380(3) ?
C10 C11 . 1.376(3) ?
C11 C12 . 1.382(3) ?

loop_
_geom_hbond_atom_site_label_D
_geom_hbond_atom_site_label_H
_geom_hbond_atom_site_label_A
_geom_hbond_site_symmetry_A
_geom_hbond_distance_DH
_geom_hbond_distance_HA
_geom_hbond_distance_DA
_geom_hbond_angle_DHA
_geom_hbond_publ_flag
N1 H1 O2w 2_566 0.860(10) 2.17(2) 2.997(2) 157(3) yes
N2 H2 O1w . 0.860(10) 2.70(3) 3.123(2) 112(2) yes
O1w H11 O2 2_566 0.830(10) 1.980(10) 2.785(2) 162(3) yes
O1w H12 O2w . 0.830(10) 2.10(2) 2.898(2) 160(3) yes
O2w H21 O1 . 0.830(10) 1.900(10) 2.723(2) 169(3) yes
O2w H22 O1 2_576 0.830(10) 2.08(2) 2.842(2) 152(4) yes

loop_
_geom_torsion_atom_site_label_1
_geom_torsion_atom_site_label_2
_geom_torsion_atom_site_label_3
_geom_torsion_atom_site_label_4
_geom_torsion_site_symmetry_1
_geom_torsion_site_symmetry_2
_geom_torsion_site_symmetry_3
_geom_torsion_site_symmetry_4
_geom_torsion
_geom_torsion_publ_flag
N2 Cu1 N1 C3 . . . . 38.53(15) ?
N2 Cu1 N1 C3 2_666 . . . -141.47(15) ?
O1W Cu1 N1 C3 . . . . 125.34(15) ?
N2 Cu1 N1 C4 . . . . 164.50(13) ?
N2 Cu1 N1 C4 2_666 . . . -15.50(13) ?
O1W Cu1 N1 C4 . . . . -108.70(13) ?
N1 Cu1 N2 C5 . . . 2_666 -165.17(14) ?
N1 Cu1 N2 C5 2_666 . . 2_666 14.83(14) ?
O1W Cu1 N2 C5 . . . 2_666 106.10(14) ?
N1 Cu1 N2 C1 . . . . -38.68(15) ?
N1 Cu1 N2 C1 2_666 . . . 141.32(15) ?
O1W Cu1 N2 C1 . . . . -127.41(15) ?
C5 N2 C1 C2 2_666 . . . 179.95(17) ?
Cu1 N2 C1 C2 . . . . 56.8(2) ?
N2 C1 C2 C3 . . . . -69.8(2) ?
C4 N1 C3 C2 . . . . -179.63(17) ?
Cu1 N1 C3 C2 . . . . -56.8(2) ?
C1 C2 C3 N1 . . . . 69.8(2) ?
C3 N1 C4 C5 . . . . 172.46(17) ?
Cu1 N1 C4 C5 . . . . 42.67(18) ?
N1 C4 C5 N2 . . . 2_666 -58.0(2) ?
O2 C6 C7 C8 . . . . -132.7(2) ?
O1 C6 C7 C8 . . . . 47.8(3) ?
O2 C6 C7 C12 . . . . 48.0(3) ?
O1 C6 C7 C12 . . . . -131.5(2) ?
C12 C7 C8 F1 . . . . -179.30(19) ?
C6 C7 C8 F1 . . . . 1.4(3) ?
C12 C7 C8 C9 . . . . 0.5(3) ?
C6 C7 C8 C9 . . . . -178.8(2) ?
F1 C8 C9 F2 . . . . 0.0(3) ?
C7 C8 C9 F2 . . . . -179.9(2) ?
F1 C8 C9 C10 . . . . 180.0(2) ?
C7 C8 C9 C10 . . . . 0.1(4) ?
F2 C9 C10 F3 . . . . -1.8(3) ?
C8 C9 C10 F3 . . . . 178.2(2) ?
F2 C9 C10 C11 . . . . 179.7(2) ?
C8 C9 C10 C11 . . . . -0.3(3) ?
F3 C10 C11 F4 . . . . 0.7(3) ?
C9 C10 C11 F4 . . . . 179.1(2) ?
F3 C10 C11 C12 . . . . -178.7(2) ?
C9 C10 C11 C12 . . . . -0.3(3) ?
F4 C11 C12 F5 . . . . -0.2(3) ?
C10 C11 C12 F5 . . . . 179.2(2) ?
F4 C11 C12 C7 . . . . -178.4(2) ?
C10 C11 C12 C7 . . . . 1.0(4) ?
C8 C7 C12 F5 . . . . -179.24(19) ?
C6 C7 C12 F5 . . . . 0.1(3) ?
C8 C7 C12 C11 . . . . -1.1(3) ?
C6 C7 C12 C11 . . . . 178.2(2) ?
